data_1561203
loop_
_publ_author_name
'Muniz, Collin N.'
'Patel, Hiral'
'Fast, Dylan B.'
'Rohwer, Lauren E.S.'
'Reinheimer, Eric W.'
'Dolgos, Michelle'
'Graham, Matt W.'
'Nyman, May'

_publ_section_title
;
 Rare earth niobate coordination polymers
;
_journal_name_full 'Journal of Solid State Chemistry'
_journal_page_first 48
_journal_page_last 56
_journal_paper_doi 10.1016/j.jssc.2017.12.034
_journal_volume 259
_journal_year 2018
_chemical_absolute_configuration ad
_chemical_formula_moiety 'C12 H18 La Nb O16 S3'
_chemical_formula_sum 'C12 H18 La Nb O16 S3'
_chemical_formula_weight 746.26
_chemical_name_common
;             
'lanthanum niobyl tris-dimethylsulfoxide tris-oxalate'
;
_chemical_name_systematic
;
'lanthanum niobyl tris-dimethylsulfoxide tris-oxalate'
;
_space_group_crystal_system monoclinic
_space_group_IT_number 9
_space_group_name_Hall 'C -2yc'
_space_group_name_H-M_alt 'C 1 c 1'
_atom_sites_solution_hydrogens geom
_atom_sites_solution_primary heavy
_cell_angle_alpha 90
_cell_angle_beta 97.483(5)
_cell_angle_gamma 90
_cell_formula_units_Z 4
_cell_length_a 9.7103(6)
_cell_length_b 14.7858(10)
_cell_length_c 17.0221(11)
_cell_measurement_reflns_used 14127
_cell_measurement_temperature 100(2)
_cell_measurement_theta_max 27.5
_cell_measurement_theta_min 2.5
_cell_volume 2423.1(3)
_computing_cell_refinement
;
CrystalClear-SM Expert 2.1 b42 (Rigaku, 2015)
;
_computing_data_collection
;
CrystalClear-SM Expert 2.1 b42 (Rigaku, 2015)
;
_computing_data_reduction
;
CrystalClear-SM Expert 2.1 b42 (Rigaku, 2015)
;
_computing_molecular_graphics 'Olex2 (Dolomanov et al., 2009)'
_computing_publication_material 'Olex2 (Dolomanov et al., 2009)'
_computing_structure_refinement 'ShelXL (Sheldrick, 2015)'
_computing_structure_solution 'ShelXS (Sheldrick, 2008)'
_diffrn_ambient_temperature 100(2)
_diffrn_detector 'Pilatus P200K HPC detector'
_diffrn_detector_area_resol_mean 5.8140
_diffrn_measured_fraction_theta_full 0.996
_diffrn_measured_fraction_theta_max 0.996
_diffrn_measurement_details
;
scan:
	Number of images: 448
	           Slice: -87.0000 - 25.0000
	     Image width: 0.2500
	        Exp time: 10.0000
	   Rotation axis: Omega
	           Omega: 0.0000
	           Kappa: -82.0000
	             Phi: 108.0000
	             XTD: 30.0000
	          2theta: 3.0000
scan:
	Number of images: 385
	           Slice: -21.2500 - 75.0000
	     Image width: 0.2500
	        Exp time: 10.0000
	   Rotation axis: Omega
	           Omega: 0.0000
	           Kappa: 82.0000
	             Phi: -180.0000
	             XTD: 30.0000
	          2theta: 3.0000
scan:
	Number of images: 180
	           Slice: 48.0000 - 93.0000
	     Image width: 0.2500
	        Exp time: 10.0000
	   Rotation axis: Omega
	           Omega: 0.0000
	           Kappa: 82.0000
	             Phi: -36.0000
	             XTD: 30.0000
	          2theta: 3.0000
scan:
	Number of images: 276
	           Slice: 13.0000 - 82.0000
	     Image width: 0.2500
	        Exp time: 10.0000
	   Rotation axis: Omega
	           Omega: 0.0000
	           Kappa: 16.0000
	             Phi: -108.0000
	             XTD: 30.0000
	          2theta: 3.0000
scan:
	Number of images: 453
	           Slice: -20.2500 - 93.0000
	     Image width: 0.2500
	        Exp time: 10.0000
	   Rotation axis: Omega
	           Omega: 0.0000
	           Kappa: 82.0000
	             Phi: 144.0000
	             XTD: 30.0000
	          2theta: 3.0000
scan:
	Number of images: 260
	           Slice: -75.0000 - -10.0000
	     Image width: 0.2500
	        Exp time: 10.0000
	   Rotation axis: Omega
	           Omega: 0.0000
	           Kappa: -82.0000
	             Phi: -144.0000
	             XTD: 30.0000
	          2theta: 3.0000
;
_diffrn_measurement_device
;
AFC12 (Right): Kappa 3 circle
;
_diffrn_measurement_device_type 'Rigaku XtaLABPro'
_diffrn_measurement_method 'profile data from \w-scans'
_diffrn_measurement_specimen_support Fiber
_diffrn_orient_matrix_type d*Trek
_diffrn_orient_matrix_UB_11 -0.012735
_diffrn_orient_matrix_UB_12 0.087908
_diffrn_orient_matrix_UB_13 0.053846
_diffrn_orient_matrix_UB_21 -0.020224
_diffrn_orient_matrix_UB_22 -0.035810
_diffrn_orient_matrix_UB_23 0.053679
_diffrn_orient_matrix_UB_31 0.054654
_diffrn_orient_matrix_UB_32 0.003140
_diffrn_orient_matrix_UB_33 0.022686
_diffrn_radiation_monochromator Confocal
_diffrn_radiation_type MoK\a
_diffrn_radiation_wavelength 0.71075
_diffrn_reflns_av_R_equivalents 0.0448
_diffrn_reflns_av_unetI/netI 0.0430
_diffrn_reflns_Laue_measured_fraction_full 0.996
_diffrn_reflns_Laue_measured_fraction_max 0.996
_diffrn_reflns_limit_h_max 12
_diffrn_reflns_limit_h_min -12
_diffrn_reflns_limit_k_max 19
_diffrn_reflns_limit_k_min -19
_diffrn_reflns_limit_l_max 22
_diffrn_reflns_limit_l_min -20
_diffrn_reflns_number 22566
_diffrn_reflns_point_group_measured_fraction_full 0.996
_diffrn_reflns_point_group_measured_fraction_max 0.996
_diffrn_reflns_theta_full 25.242
_diffrn_reflns_theta_max 27.611
_diffrn_reflns_theta_min 2.525
_diffrn_source 'Sealed Tube'
_diffrn_source_current 40.0
_diffrn_source_power 2.0
_diffrn_source_voltage 50.0
_exptl_absorpt_coefficient_mu 2.541
_exptl_absorpt_correction_T_max 0.737
_exptl_absorpt_correction_T_min 0.659
_exptl_absorpt_correction_type multi-scan
_exptl_absorpt_process_details 'REQAB (Rigaku, 1998)'
_exptl_crystal_colour colourless
_exptl_crystal_colour_primary colourless
_exptl_crystal_density_diffrn 2.046
_exptl_crystal_description Prism
_exptl_crystal_F_000 1456
_exptl_crystal_preparation Fiber
_exptl_crystal_size_max 0.17
_exptl_crystal_size_mid 0.14
_exptl_crystal_size_min 0.12
_refine_diff_density_max 1.048
_refine_diff_density_min -0.588
_refine_diff_density_rms 0.101
_refine_ls_abs_structure_details
;
 Refined as an inversion twin.
;
_refine_ls_abs_structure_Flack -0.022(14)
_refine_ls_extinction_coef .
_refine_ls_extinction_method none
_refine_ls_goodness_of_fit_ref 0.987
_refine_ls_hydrogen_treatment constr
_refine_ls_matrix_type full
_refine_ls_number_parameters 345
_refine_ls_number_reflns 5317
_refine_ls_number_restraints 63
_refine_ls_restrained_S_all 0.988
_refine_ls_R_factor_all 0.0284
_refine_ls_R_factor_gt 0.0262
_refine_ls_shift/su_max 0.000
_refine_ls_shift/su_mean 0.000
_refine_ls_structure_factor_coef Fsqd
_refine_ls_weighting_details 'w=1/[\s^2^(Fo^2^)+(0.0288P)^2^] where P=(Fo^2^+2Fc^2^)/3'
_refine_ls_weighting_scheme calc
_refine_ls_wR_factor_gt 0.0577
_refine_ls_wR_factor_ref 0.0583
_reflns_Friedel_coverage 0.997
_reflns_Friedel_fraction_full 0.996
_reflns_Friedel_fraction_max 0.996
_reflns_number_gt 4977
_reflns_number_total 5317
_reflns_threshold_expression 'I > 2\s(I)'
_cod_data_source_file JSSC-2018-259-48.cif
_cod_data_source_block test_trans
_cod_depositor_comments
;
The following automatic conversions were performed:

data item '_exptl_absorpt_correction_type' value 'Multi-scan' was
changed to 'multi-scan' in accordance with the built-in table derived
from the CIF Core dictionary named 'cif_core.dic' version 2.4.5 last
updated on 2014-11-21.

Automatic conversion script
Id: cif_fix_values 8369 2020-08-20 11:38:08Z andrius 
;
_cod_original_sg_symbol_H-M 'C c'
_cod_database_code 1561203
_shelx_space_group_comment
;
The symmetry employed for this shelxl refinement is uniquely defined
by the following loop, which should always be used as a source of
symmetry information in preference to the above space-group names.
They are only intended as comments.
;
_olex2_refinement_description
;
1. Twinned data refinement
 Scales: 1.022(14)
 -0.022(14)
2. Fixed Uiso
 At 1.5 times of:
  All C(H,H,H) groups
3. Restrained distances
 S3A-O3 \\sim S3B-O3
 with sigma of 0.001
4. Uiso/Uaniso restraints and constraints
C2 \\sim C1: within 2A with sigma of 0.001 and sigma for terminal atoms of 0.002
C3A \\sim C3B: within 2A with sigma of 0.001 and sigma for terminal atoms of
0.002
C4A \\sim C4B: within 2A with sigma of 0.001 and sigma for terminal atoms of
0.002
C3A \\sim C4B: within 2A with sigma of 0.001 and sigma for terminal atoms of
0.002
S2B \\sim C4A: within 2A with sigma of 0.001 and sigma for terminal atoms of
0.002
C4B \\sim C3B: within 2A with sigma of 0.001 and sigma for terminal atoms of
0.002
C5B \\sim S3B \\sim C6B: within 2A with sigma of 0.001 and sigma for terminal
atoms of 0.002
S3A \\sim S3B: within 2A with sigma of 0.001 and sigma for terminal atoms of
0.002
C6A \\sim C6B: within 2A with sigma of 0.001 and sigma for terminal atoms of
0.002
Uanis(C4B) = Uanis(C3B)
Uanis(C4A) = Uanis(C6B)
Uanis(C6A) = Uanis(C5A)
5. Rigid body (RIGU) restrains
 C6B, S3B, C5B
 with sigma for 1-2 distances of 0.001 and sigma for 1-3 distances of 0.001
 C6A, S3A, C5A
 with sigma for 1-2 distances of 0.001 and sigma for 1-3 distances of 0.001
6. Others
 Fixed Sof: S3B(0.25) C4B(0.2) H4BA(0.2) H4BB(0.2) H4BC(0.2) C6B(0.25)
 H6BA(0.25) H6BB(0.25) H6BC(0.25) C3B(0.2) H3BA(0.2) H3BB(0.2) H3BC(0.2)
 C5B(0.25) H5BA(0.25) H5BB(0.25) H5BC(0.25) S2A(0.8) S2B(0.2) C3A(0.8)
 H3AA(0.8) H3AB(0.8) H3AC(0.8) C4A(0.8) H4AA(0.8) H4AB(0.8) H4AC(0.8) C5A(0.75)
 H5AA(0.75) H5AB(0.75) H5AC(0.75) S3A(0.75) C6A(0.75) H6AA(0.75) H6AB(0.75)
 H6AC(0.75)
7.a Idealised Me refined as rotating group:
 C4B(H4BA,H4BB,H4BC), C6B(H6BA,H6BB,H6BC), C3B(H3BA,H3BB,H3BC), C5B(H5BA,H5BB,
 H5BC), C2(H2A,H2B,H2C), C1(H1A,H1B,H1C), C3A(H3AA,H3AB,H3AC), C4A(H4AA,H4AB,
 H4AC), C5A(H5AA,H5AB,H5AC), C6A(H6AA,H6AB,H6AC)
;

loop_
_space_group_symop_operation_xyz
'x, y, z'
'x, -y, z+1/2'
'x+1/2, y+1/2, z'
'x+1/2, -y+1/2, z+1/2'

loop_
_atom_site_label
_atom_site_type_symbol
_atom_site_fract_x
_atom_site_fract_y
_atom_site_fract_z
_atom_site_U_iso_or_equiv
_atom_site_adp_type
_atom_site_occupancy
_atom_site_site_symmetry_order
_atom_site_calc_flag
_atom_site_refinement_flags_posn
_atom_site_refinement_flags_adp
_atom_site_refinement_flags_occupancy
_atom_site_disorder_assembly
_atom_site_disorder_group
La1 La 0.00027(2) 0.11386(2) 0.24578(2) 0.01909(8) Uani 1 1 d . . . . .
Nb1 Nb 0.38385(4) -0.10501(3) 0.49219(3) 0.01744(12) Uani 1 1 d . . . . .
O9 O 0.2319(5) 0.1005(3) 0.3390(3) 0.0245(10) Uani 1 1 d . . . . .
O7 O 0.2761(5) 0.0165(3) 0.0643(3) 0.0223(9) Uani 1 1 d . . . . .
O10 O 0.3585(4) 0.0218(3) 0.4340(3) 0.0204(9) Uani 1 1 d . . . . .
O11 O 0.1733(5) -0.1090(3) 0.4210(3) 0.0228(10) Uani 1 1 d . . . . .
O8 O 0.0360(5) -0.0317(3) 0.3282(3) 0.0226(9) Uani 1 1 d . . . . .
O5 O 0.1414(5) 0.0098(3) 0.1619(3) 0.0232(9) Uani 1 1 d . . . . .
O15 O -0.0536(5) 0.3803(3) 0.3748(3) 0.0244(9) Uani 1 1 d . . . . .
O4 O 0.2070(5) 0.1893(3) 0.1899(2) 0.0234(9) Uani 1 1 d . . . . .
O14 O 0.0139(5) 0.2837(3) 0.2857(3) 0.0271(9) Uani 1 1 d . . . . .
O6 O 0.3217(5) 0.1838(3) 0.0847(3) 0.0230(8) Uani 1 1 d . . . . .
O13 O -0.0250(6) 0.1482(3) 0.3926(3) 0.0303(10) Uani 1 1 d . . . . .
O12 O 0.5473(4) -0.0791(3) 0.5349(3) 0.0270(9) Uani 1 1 d . . . . .
O16 O -0.0901(5) 0.2559(3) 0.4713(3) 0.0262(9) Uani 1 1 d . . . . .
C11 C -0.0483(7) 0.2275(4) 0.4078(4) 0.0237(12) Uani 1 1 d . . . . .
C12 C -0.0272(6) 0.3028(4) 0.3488(4) 0.0197(11) Uani 1 1 d . . . . .
C9 C 0.1413(7) -0.0419(4) 0.3766(4) 0.0195(12) Uani 1 1 d . . . . .
C10 C 0.2522(6) 0.0343(4) 0.3829(4) 0.0179(11) Uani 1 1 d . . . . .
C7 C 0.2179(6) 0.0489(4) 0.1211(4) 0.0202(12) Uani 1 1 d . . . . .
C8 C 0.2493(6) 0.1496(4) 0.1355(3) 0.0191(11) Uani 1 1 d . . . . .
S1 S -0.37983(18) 0.14057(13) 0.25158(12) 0.0370(4) Uani 1 1 d . . . . .
S3B S -0.1536(16) -0.0729(6) 0.1340(6) 0.0411(10) Uani 0.25 1 d D U P A 2
O3 O -0.1675(5) 0.0036(3) 0.1915(3) 0.0351(11) Uani 1 1 d D . . . .
O1 O -0.2344(5) 0.1767(4) 0.2572(4) 0.0405(12) Uani 1 1 d . . . . .
O2 O -0.0677(6) 0.1703(4) 0.1079(3) 0.0475(14) Uani 1 1 d . . . . .
C4B C -0.146(5) 0.227(3) -0.025(3) 0.0440(17) Uani 0.2 1 d . U P B 2
H4BA H -0.0927 0.2830 -0.0203 0.066 Uiso 0.2 1 calc GR . P B 2
H4BB H -0.2313 0.2354 -0.0620 0.066 Uiso 0.2 1 calc GR . P B 2
H4BC H -0.0901 0.1787 -0.0453 0.066 Uiso 0.2 1 calc GR . P B 2
C6B C -0.143(4) -0.030(2) 0.034(2) 0.0424(11) Uani 0.25 1 d . U P A 2
H6BA H -0.2166 0.0146 0.0199 0.064 Uiso 0.25 1 calc GR . P A 2
H6BB H -0.1545 -0.0804 -0.0038 0.064 Uiso 0.25 1 calc GR . P A 2
H6BC H -0.0522 -0.0017 0.0324 0.064 Uiso 0.25 1 calc GR . P A 2
C3B C -0.234(5) 0.308(3) 0.077(4) 0.0440(17) Uani 0.2 1 d . U P B 2
H3BA H -0.2551 0.3148 0.1316 0.066 Uiso 0.2 1 calc GR . P B 2
H3BB H -0.3170 0.3233 0.0401 0.066 Uiso 0.2 1 calc GR . P B 2
H3BC H -0.1582 0.3490 0.0684 0.066 Uiso 0.2 1 calc GR . P B 2
C5B C -0.317(4) -0.1235(19) 0.104(2) 0.0416(18) Uani 0.25 1 d . U P A 2
H5BA H -0.3560 -0.1452 0.1506 0.062 Uiso 0.25 1 calc GR . P A 2
H5BB H -0.3049 -0.1745 0.0686 0.062 Uiso 0.25 1 calc GR . P A 2
H5BC H -0.3793 -0.0788 0.0757 0.062 Uiso 0.25 1 calc GR . P A 2
C2 C -0.4758(9) 0.2259(6) 0.2940(7) 0.052(2) Uani 1 1 d . U . . .
H2A H -0.4317 0.2391 0.3479 0.079 Uiso 1 1 calc GR . . . .
H2B H -0.5710 0.2048 0.2958 0.079 Uiso 1 1 calc GR . . . .
H2C H -0.4777 0.2809 0.2618 0.079 Uiso 1 1 calc GR . . . .
C1 C -0.3690(12) 0.0632(9) 0.3306(9) 0.081(4) Uani 1 1 d . U . . .
H1A H -0.2987 0.0173 0.3238 0.121 Uiso 1 1 calc GR . . . .
H1B H -0.4593 0.0339 0.3314 0.121 Uiso 1 1 calc GR . . . .
H1C H -0.3429 0.0953 0.3807 0.121 Uiso 1 1 calc GR . . . .
S2A S -0.1113(3) 0.24385(19) 0.05017(18) 0.0519(7) Uani 0.8 1 d . . P C 1
S2B S -0.1859(10) 0.1975(6) 0.0615(6) 0.0392(15) Uani 0.2 1 d . U P B 2
C3A C -0.2688(12) 0.2882(7) 0.0786(8) 0.046(2) Uani 0.8 1 d . U P C 1
H3AA H -0.3391 0.2403 0.0753 0.069 Uiso 0.8 1 calc GR . P C 1
H3AB H -0.3022 0.3379 0.0430 0.069 Uiso 0.8 1 calc GR . P C 1
H3AC H -0.2514 0.3107 0.1332 0.069 Uiso 0.8 1 calc GR . P C 1
C4A C -0.1788(11) 0.1908(7) -0.0417(7) 0.0424(11) Uani 0.8 1 d . U P C 1
H4AA H -0.1084 0.1502 -0.0586 0.064 Uiso 0.8 1 calc GR . P C 1
H4AB H -0.2029 0.2372 -0.0823 0.064 Uiso 0.8 1 calc GR . P C 1
H4AC H -0.2620 0.1558 -0.0344 0.064 Uiso 0.8 1 calc GR . P C 1
C5A C -0.3569(13) -0.1099(7) 0.1353(8) 0.0421(12) Uani 0.75 1 d . U P A 1
H5AA H -0.3914 -0.1172 0.1865 0.063 Uiso 0.75 1 calc GR . P A 1
H5AB H -0.3739 -0.1655 0.1042 0.063 Uiso 0.75 1 calc GR . P A 1
H5AC H -0.4053 -0.0594 0.1064 0.063 Uiso 0.75 1 calc GR . P A 1
S3A S -0.1773(4) -0.08753(15) 0.1509(2) 0.0399(8) Uani 0.75 1 d D U P A 1
C6A C -0.1554(12) -0.0597(7) 0.0526(7) 0.0421(12) Uani 0.75 1 d . U P A 1
H6AA H -0.2231 -0.0133 0.0326 0.063 Uiso 0.75 1 calc GR . P A 1
H6AB H -0.1697 -0.1138 0.0192 0.063 Uiso 0.75 1 calc GR . P A 1
H6AC H -0.0612 -0.0365 0.0512 0.063 Uiso 0.75 1 calc GR . P A 1

loop_
_atom_site_aniso_label
_atom_site_aniso_U_11
_atom_site_aniso_U_22
_atom_site_aniso_U_33
_atom_site_aniso_U_23
_atom_site_aniso_U_13
_atom_site_aniso_U_12
La1 0.02004(15) 0.01770(13) 0.02061(15) 0.00037(15) 0.00670(11) 0.00223(15)
Nb1 0.0181(3) 0.0154(2) 0.0196(3) -0.00032(19) 0.0054(2) -0.00022(19)
O9 0.024(2) 0.021(2) 0.029(3) 0.0043(17) 0.0049(19) -0.0044(16)
O7 0.030(2) 0.0157(18) 0.023(2) -0.0006(15) 0.0113(18) -0.0022(16)
O10 0.021(2) 0.0184(18) 0.023(2) 0.0003(16) 0.0046(17) -0.0032(15)
O11 0.021(2) 0.020(2) 0.029(2) 0.0003(16) 0.0059(18) -0.0077(16)
O8 0.022(2) 0.0193(19) 0.027(2) 0.0013(16) 0.0039(18) -0.0031(16)
O5 0.027(2) 0.0192(19) 0.026(2) -0.0005(16) 0.0118(18) -0.0017(16)
O15 0.031(2) 0.0191(19) 0.025(2) -0.0006(17) 0.0128(18) -0.0009(17)
O4 0.032(2) 0.020(2) 0.020(2) -0.0012(16) 0.0102(17) -0.0037(16)
O14 0.035(2) 0.021(2) 0.028(2) -0.0003(17) 0.0157(19) 0.0013(18)
O6 0.030(2) 0.0168(18) 0.024(2) -0.0022(16) 0.0122(17) -0.0030(16)
O13 0.049(3) 0.019(2) 0.026(2) 0.0014(17) 0.017(2) 0.0069(19)
O12 0.022(2) 0.027(2) 0.032(2) -0.0056(18) 0.0028(18) -0.0002(17)
O16 0.041(3) 0.0170(19) 0.024(2) 0.0003(16) 0.015(2) 0.0020(17)
C11 0.022(3) 0.026(3) 0.023(3) 0.001(2) 0.008(2) -0.001(2)
C12 0.016(3) 0.020(3) 0.024(3) 0.002(2) 0.007(2) -0.001(2)
C9 0.019(3) 0.021(3) 0.020(3) -0.006(2) 0.005(2) 0.001(2)
C10 0.020(3) 0.019(2) 0.017(3) -0.003(2) 0.011(2) -0.002(2)
C7 0.023(4) 0.017(2) 0.021(2) 0.003(2) 0.001(3) 0.0002(19)
C8 0.021(2) 0.017(2) 0.019(3) 0.000(2) 0.002(2) -0.001(2)
S1 0.0288(9) 0.0407(9) 0.0427(10) -0.0093(8) 0.0090(7) -0.0036(7)
S3B 0.042(2) 0.0177(15) 0.059(2) 0.0060(16) -0.0133(16) -0.0033(15)
O3 0.033(2) 0.031(2) 0.039(3) 0.000(2) -0.003(2) -0.0059(19)
O1 0.024(2) 0.040(3) 0.059(4) -0.007(2) 0.013(2) 0.002(2)
O2 0.046(3) 0.059(3) 0.036(3) 0.020(3) -0.001(2) 0.010(3)
C4B 0.043(3) 0.025(3) 0.059(3) 0.008(3) -0.010(3) -0.003(3)
C6B 0.041(2) 0.025(2) 0.057(2) 0.0060(18) -0.0092(19) -0.0029(18)
C3B 0.043(3) 0.025(3) 0.059(3) 0.008(3) -0.010(3) -0.003(3)
C5B 0.042(3) 0.019(3) 0.059(3) 0.005(3) -0.012(3) -0.003(3)
C2 0.030(4) 0.044(4) 0.084(7) -0.020(4) 0.011(4) -0.001(3)
C1 0.064(7) 0.089(8) 0.099(10) 0.024(7) 0.046(7) 0.004(6)
S2A 0.0359(12) 0.0514(15) 0.0633(17) 0.0309(13) -0.0127(12) -0.0193(11)
S2B 0.035(3) 0.024(3) 0.055(3) 0.002(3) -0.006(3) -0.005(2)
C3A 0.046(4) 0.026(4) 0.061(4) 0.009(3) -0.011(4) -0.002(3)
C4A 0.041(2) 0.025(2) 0.057(2) 0.0060(18) -0.0092(19) -0.0029(18)
C5A 0.042(2) 0.024(2) 0.055(2) 0.002(2) -0.0090(19) -0.003(2)
S3A 0.0420(17) 0.0163(10) 0.0561(17) 0.0046(11) -0.0135(12) -0.0018(10)
C6A 0.042(2) 0.024(2) 0.055(2) 0.002(2) -0.0090(19) -0.003(2)

loop_
_atom_type_symbol
_atom_type_description
_atom_type_scat_dispersion_real
_atom_type_scat_dispersion_imag
_atom_type_scat_source
C C 0.0033 0.0016 'International Tables Vol C Tables 4.2.6.8 and 6.1.1.4'
H H 0.0000 0.0000 'International Tables Vol C Tables 4.2.6.8 and 6.1.1.4'
La La -0.2871 2.4523 'International Tables Vol C Tables 4.2.6.8 and 6.1.1.4'
Nb Nb -2.0727 0.6215 'International Tables Vol C Tables 4.2.6.8 and 6.1.1.4'
O O 0.0106 0.0060 'International Tables Vol C Tables 4.2.6.8 and 6.1.1.4'
S S 0.1246 0.1234 'International Tables Vol C Tables 4.2.6.8 and 6.1.1.4'

loop_
_geom_angle_atom_site_label_1
_geom_angle_atom_site_label_2
_geom_angle_atom_site_label_3
_geom_angle
_geom_angle_site_symmetry_1
_geom_angle_site_symmetry_3
O9 La1 O5 79.25(15) . .
O9 La1 O14 84.41(14) . .
O9 La1 O13 66.90(17) . .
O8 La1 O9 63.64(14) . .
O8 La1 O5 76.18(14) . .
O8 La1 O4 120.46(14) . .
O8 La1 O14 131.89(15) . .
O8 La1 O13 70.16(14) . .
O4 La1 O9 66.63(14) . .
O4 La1 O5 64.17(13) . .
O4 La1 O14 70.36(13) . .
O4 La1 O13 116.47(15) . .
O14 La1 O5 134.51(14) . .
O13 La1 O5 140.00(15) . .
O13 La1 O14 64.32(14) . .
O3 La1 O9 132.57(15) . .
O3 La1 O8 71.24(15) . .
O3 La1 O5 76.53(16) . .
O3 La1 O4 132.18(16) . .
O3 La1 O14 139.87(16) . .
O3 La1 O13 111.06(17) . .
O3 La1 O1 72.65(18) . .
O3 La1 O2 77.41(19) . .
O1 La1 O9 135.41(18) . .
O1 La1 O8 109.27(17) . .
O1 La1 O5 144.50(17) . .
O1 La1 O4 129.03(16) . .
O1 La1 O14 68.62(16) . .
O1 La1 O13 69.50(18) . .
O1 La1 O2 79.4(2) . .
O2 La1 O9 134.77(18) . .
O2 La1 O8 142.55(18) . .
O2 La1 O5 77.04(18) . .
O2 La1 O4 68.44(17) . .
O2 La1 O14 85.50(18) . .
O2 La1 O13 142.54(17) . .
O7 Nb1 O11 81.22(18) 2 .
O7 Nb1 O15 142.97(16) 2 3_545
O10 Nb1 O7 72.18(16) . 2
O10 Nb1 O11 74.22(16) . .
O10 Nb1 O15 71.81(17) . 3_545
O15 Nb1 O11 81.04(18) 3_545 .
O6 Nb1 O7 72.68(16) 2 2
O6 Nb1 O10 144.11(17) 2 .
O6 Nb1 O11 93.43(17) 2 .
O6 Nb1 O15 140.62(15) 2 3_545
O12 Nb1 O7 96.64(19) . 2
O12 Nb1 O10 92.6(2) . .
O12 Nb1 O11 166.7(2) . .
O12 Nb1 O15 93.3(2) . 3_545
O12 Nb1 O6 98.5(2) . 2
O12 Nb1 O16 99.5(2) . 3_545
O16 Nb1 O7 139.98(17) 3_545 2
O16 Nb1 O10 142.49(17) 3_545 .
O16 Nb1 O11 90.23(17) 3_545 .
O16 Nb1 O15 72.16(16) 3_545 3_545
O16 Nb1 O6 68.88(16) 3_545 2
C10 O9 La1 119.4(4) . .
C7 O7 Nb1 120.0(3) . 2_554
C10 O10 Nb1 118.8(4) . .
C9 O11 Nb1 116.1(4) . .
C9 O8 La1 120.5(4) . .
C7 O5 La1 115.6(4) . .
C12 O15 Nb1 120.3(4) . 3_455
C8 O4 La1 115.3(4) . .
C12 O14 La1 116.1(4) . .
C8 O6 Nb1 121.3(3) . 2_554
C11 O13 La1 115.7(4) . .
C11 O16 Nb1 121.5(4) . 3_455
O13 C11 O16 125.6(6) . .
O13 C11 C12 120.8(6) . .
O16 C11 C12 113.7(5) . .
O15 C12 C11 112.3(5) . .
O14 C12 O15 128.2(5) . .
O14 C12 C11 119.6(5) . .
O11 C9 C10 114.5(5) . .
O8 C9 O11 127.8(6) . .
O8 C9 C10 117.7(5) . .
O9 C10 O10 125.5(5) . .
O9 C10 C9 118.6(5) . .
O10 C10 C9 115.8(5) . .
O7 C7 C8 112.8(5) . .
O5 C7 O7 127.9(5) . .
O5 C7 C8 119.4(6) . .
O4 C8 O6 126.3(5) . .
O4 C8 C7 120.9(5) . .
O6 C8 C7 112.9(5) . .
O1 S1 C2 105.1(4) . .
O1 S1 C1 102.8(5) . .
C1 S1 C2 97.6(6) . .
O3 S3B C6B 111.3(13) . .
O3 S3B C5B 110.6(16) . .
C5B S3B C6B 91.9(17) . .
S3B O3 La1 130.0(6) . .
S3A O3 La1 141.2(4) . .
S1 O1 La1 136.4(3) . .
S2A O2 La1 151.8(4) . .
S2B O2 La1 137.8(6) . .
H4BA C4B H4BB 109.5 . .
H4BA C4B H4BC 109.5 . .
H4BB C4B H4BC 109.5 . .
S2B C4B H4BA 109.5 . .
S2B C4B H4BB 109.5 . .
S2B C4B H4BC 109.5 . .
S3B C6B H6BA 109.5 . .
S3B C6B H6BB 109.5 . .
S3B C6B H6BC 109.5 . .
H6BA C6B H6BB 109.5 . .
H6BA C6B H6BC 109.5 . .
H6BB C6B H6BC 109.5 . .
H3BA C3B H3BB 109.5 . .
H3BA C3B H3BC 109.5 . .
H3BB C3B H3BC 109.5 . .
S2B C3B H3BA 109.5 . .
S2B C3B H3BB 109.5 . .
S2B C3B H3BC 109.5 . .
S3B C5B H5BA 109.5 . .
S3B C5B H5BB 109.5 . .
S3B C5B H5BC 109.5 . .
H5BA C5B H5BB 109.5 . .
H5BA C5B H5BC 109.5 . .
H5BB C5B H5BC 109.5 . .
S1 C2 H2A 109.5 . .
S1 C2 H2B 109.5 . .
S1 C2 H2C 109.5 . .
H2A C2 H2B 109.5 . .
H2A C2 H2C 109.5 . .
H2B C2 H2C 109.5 . .
S1 C1 H1A 109.5 . .
S1 C1 H1B 109.5 . .
S1 C1 H1C 109.5 . .
H1A C1 H1B 109.5 . .
H1A C1 H1C 109.5 . .
H1B C1 H1C 109.5 . .
O2 S2A C3A 105.6(5) . .
O2 S2A C4A 107.2(4) . .
C3A S2A C4A 99.7(5) . .
O2 S2B C4B 108.6(17) . .
O2 S2B C3B 114.4(18) . .
C4B S2B C3B 89(3) . .
S2A C3A H3AA 109.5 . .
S2A C3A H3AB 109.5 . .
S2A C3A H3AC 109.5 . .
H3AA C3A H3AB 109.5 . .
H3AA C3A H3AC 109.5 . .
H3AB C3A H3AC 109.5 . .
S2A C4A H4AA 109.5 . .
S2A C4A H4AB 109.5 . .
S2A C4A H4AC 109.5 . .
H4AA C4A H4AB 109.5 . .
H4AA C4A H4AC 109.5 . .
H4AB C4A H4AC 109.5 . .
H5AA C5A H5AB 109.5 . .
H5AA C5A H5AC 109.5 . .
H5AB C5A H5AC 109.5 . .
S3A C5A H5AA 109.5 . .
S3A C5A H5AB 109.5 . .
S3A C5A H5AC 109.5 . .
O3 S3A C5A 103.8(5) . .
O3 S3A C6A 102.6(4) . .
C5A S3A C6A 98.1(6) . .
S3A C6A H6AA 109.5 . .
S3A C6A H6AB 109.5 . .
S3A C6A H6AC 109.5 . .
H6AA C6A H6AB 109.5 . .
H6AA C6A H6AC 109.5 . .
H6AB C6A H6AC 109.5 . .

loop_
_geom_bond_atom_site_label_1
_geom_bond_atom_site_label_2
_geom_bond_distance
_geom_bond_site_symmetry_2
La1 O9 2.586(5) .
La1 O8 2.568(4) .
La1 O5 2.607(4) .
La1 O4 2.585(4) .
La1 O14 2.601(4) .
La1 O13 2.592(5) .
La1 O3 2.403(5) .
La1 O1 2.492(5) .
La1 O2 2.497(5) .
Nb1 O7 2.156(4) 2
Nb1 O10 2.120(4) .
Nb1 O11 2.238(5) .
Nb1 O15 2.174(4) 3_545
Nb1 O6 2.109(4) 2
Nb1 O12 1.700(4) .
Nb1 O16 2.108(4) 3_545
O9 C10 1.233(7) .
O7 Nb1 2.156(4) 2_554
O7 C7 1.275(8) .
O10 C10 1.273(8) .
O11 C9 1.262(8) .
O8 C9 1.235(8) .
O5 C7 1.226(8) .
O15 Nb1 2.174(4) 3_455
O15 C12 1.267(7) .
O4 C8 1.212(7) .
O14 C12 1.226(8) .
O6 Nb1 2.109(4) 2_554
O6 C8 1.286(7) .
O13 C11 1.227(8) .
O16 Nb1 2.108(4) 3_455
O16 C11 1.275(8) .
C11 C12 1.531(8) .
C9 C10 1.553(7) .
C7 C8 1.533(7) .
S1 O1 1.501(5) .
S1 C2 1.777(9) .
S1 C1 1.759(12) .
S3B O3 1.512(5) .
S3B C6B 1.83(4) .
S3B C5B 1.77(4) .
O3 S3A 1.511(5) .
O2 S2A 1.490(5) .
O2 S2B 1.366(10) .
C4B H4BA 0.9800 .
C4B H4BB 0.9800 .
C4B H4BC 0.9800 .
C4B S2B 1.63(5) .
C6B H6BA 0.9800 .
C6B H6BB 0.9800 .
C6B H6BC 0.9800 .
C3B H3BA 0.9800 .
C3B H3BB 0.9800 .
C3B H3BC 0.9800 .
C3B S2B 1.73(5) .
C5B H5BA 0.9800 .
C5B H5BB 0.9800 .
C5B H5BC 0.9800 .
C2 H2A 0.9800 .
C2 H2B 0.9800 .
C2 H2C 0.9800 .
C1 H1A 0.9800 .
C1 H1B 0.9800 .
C1 H1C 0.9800 .
S2A C3A 1.788(14) .
S2A C4A 1.796(12) .
C3A H3AA 0.9800 .
C3A H3AB 0.9800 .
C3A H3AC 0.9800 .
C4A H4AA 0.9800 .
C4A H4AB 0.9800 .
C4A H4AC 0.9800 .
C5A H5AA 0.9800 .
C5A H5AB 0.9800 .
C5A H5AC 0.9800 .
C5A S3A 1.760(13) .
S3A C6A 1.763(13) .
C6A H6AA 0.9800 .
C6A H6AB 0.9800 .
C6A H6AC 0.9800 .

loop_
_geom_torsion_atom_site_label_1
_geom_torsion_atom_site_label_2
_geom_torsion_atom_site_label_3
_geom_torsion_atom_site_label_4
_geom_torsion
_geom_torsion_site_symmetry_1
_geom_torsion_site_symmetry_2
_geom_torsion_site_symmetry_3
_geom_torsion_site_symmetry_4
La1 O9 C10 O10 -176.5(5) . . . .
La1 O9 C10 C9 4.0(7) . . . .
La1 O8 C9 O11 -180.0(5) . . . .
La1 O8 C9 C10 -2.3(7) . . . .
La1 O5 C7 O7 -165.1(5) . . . .
La1 O5 C7 C8 13.2(7) . . . .
La1 O4 C8 O6 159.5(5) . . . .
La1 O4 C8 C7 -20.2(7) . . . .
La1 O14 C12 O15 -166.8(5) . . . .
La1 O14 C12 C11 14.9(7) . . . .
La1 O13 C11 O16 165.8(5) . . . .
La1 O13 C11 C12 -14.7(8) . . . .
La1 O3 S3A C5A 179.9(6) . . . .
La1 O3 S3A C6A -78.4(7) . . . .
La1 O2 S2A C3A -58.4(9) . . . .
La1 O2 S2A C4A -164.0(8) . . . .
La1 O2 S2B C4B 179.6(17) . . . .
La1 O2 S2B C3B 81(2) . . . .
Nb1 O7 C7 O5 171.8(5) 2_554 . . .
Nb1 O7 C7 C8 -6.6(6) 2_554 . . .
Nb1 O10 C10 O9 -171.9(5) . . . .
Nb1 O10 C10 C9 7.6(6) . . . .
Nb1 O11 C9 O8 174.6(5) . . . .
Nb1 O11 C9 C10 -3.1(6) . . . .
Nb1 O15 C12 O14 -177.1(5) 3_455 . . .
Nb1 O15 C12 C11 1.3(7) 3_455 . . .
Nb1 O6 C8 O4 -178.9(5) 2_554 . . .
Nb1 O6 C8 C7 0.8(6) 2_554 . . .
Nb1 O16 C11 O13 176.8(5) 3_455 . . .
Nb1 O16 C11 C12 -2.9(7) 3_455 . . .
O7 C7 C8 O4 -176.5(5) . . . .
O7 C7 C8 O6 3.7(7) . . . .
O11 C9 C10 O9 176.8(6) . . . .
O11 C9 C10 O10 -2.7(7) . . . .
O8 C9 C10 O9 -1.2(8) . . . .
O8 C9 C10 O10 179.3(6) . . . .
O5 C7 C8 O4 4.9(9) . . . .
O5 C7 C8 O6 -174.8(5) . . . .
O13 C11 C12 O15 -178.7(6) . . . .
O13 C11 C12 O14 -0.2(10) . . . .
O16 C11 C12 O15 0.9(8) . . . .
O16 C11 C12 O14 179.5(5) . . . .
C6B S3B O3 La1 -71.4(16) . . . .
C5B S3B O3 La1 -172.1(12) . . . .
C2 S1 O1 La1 164.5(6) . . . .
C1 S1 O1 La1 62.8(7) . . . .
